data_7050994
loop_
_publ_author_name
'Miguel A. Esteruelas'
'Ana M. L\'opez'
'Luis M\'endez'
'Montserrat Oliv\'an'
'Enrique O\~nate'

_publ_section_title
;
 Synthesis, X-ray structure, and polymerisation activity of a
 bis(oxazolinyl)pyridine chromium(III) complex
;
_journal_issue 11
_journal_name_full 'New J. Chem.'
_journal_page_first 1542
_journal_page_last 1544
_journal_paper_doi 10.1039/b207093f
_journal_volume 26
_journal_year 2002
_chemical_formula_moiety (C17H23Cl3CrN2O2)(CCl2H2)
_chemical_formula_sum 'C18 H25 Cl5 Cr N3 O2'
_chemical_formula_weight 544.66
_space_group_IT_number 19
_symmetry_cell_setting orthorhombic
_symmetry_space_group_name_Hall 'P 2ac 2ab'
_symmetry_space_group_name_H-M 'P 21 21 21'
_atom_sites_solution_hydrogens geom
_atom_sites_solution_primary direct
_atom_sites_solution_secondary difmap
_audit_creation_method SHELXL-97
_cell_angle_alpha 90.00
_cell_angle_beta 90.00
_cell_angle_gamma 90.00
_cell_formula_units_Z 4
_cell_length_a 12.1292(13)
_cell_length_b 12.2378(13)
_cell_length_c 16.3811(18)
_cell_measurement_reflns_used 5473
_cell_measurement_temperature 173(2)
_cell_measurement_theta_max 28
_cell_measurement_theta_min 2
_cell_volume 2431.5(5)
_computing_cell_refinement 'Bruker SMART'
_computing_data_collection 'Bruker SMART'
_computing_data_reduction 'Bruker SHELXTL'
_computing_molecular_graphics 'Bruker SHELXTL'
_computing_publication_material 'Bruker SHELXTL'
_computing_structure_refinement 'SHELXL-97 (Sheldrick, 1997)'
_computing_structure_solution 'SHELXS-97 (Sheldrick, 1990)'
_diffrn_ambient_temperature 173(2)
_diffrn_detector_type 'Bruker SMART APEX'
_diffrn_measured_fraction_theta_full 0.948
_diffrn_measured_fraction_theta_max 0.948
_diffrn_measurement_device_type
;
'three-circle diffractometer with CCD area detector'
;
_diffrn_measurement_method 'omega scans'
_diffrn_radiation_monochromator graphite
_diffrn_radiation_source 'normal-focus sealed tube'
_diffrn_radiation_type MoK\a
_diffrn_radiation_wavelength 0.71073
_diffrn_reflns_av_R_equivalents 0.1009
_diffrn_reflns_av_sigmaI/netI 0.0718
_diffrn_reflns_limit_h_max 16
_diffrn_reflns_limit_h_min -16
_diffrn_reflns_limit_k_max 14
_diffrn_reflns_limit_k_min -15
_diffrn_reflns_limit_l_max 21
_diffrn_reflns_limit_l_min -21
_diffrn_reflns_number 25438
_diffrn_reflns_theta_full 28.73
_diffrn_reflns_theta_max 28.73
_diffrn_reflns_theta_min 2.08
_exptl_absorpt_coefficient_mu 1.039
_exptl_absorpt_correction_T_max 0.8191
_exptl_absorpt_correction_T_min 0.3015
_exptl_absorpt_correction_type multi-scan
_exptl_absorpt_process_details
;
Absorption correction performed with SADABS program. This is based on the
method of Blessing: Blessing, R. H., Acta Crystallogr., Sect. A 1995, 51, 33.
;
_exptl_crystal_colour orange
_exptl_crystal_density_diffrn 1.488
_exptl_crystal_density_method 'not measured'
_exptl_crystal_description 'irregular bloc'
_exptl_crystal_F_000 1116
_exptl_crystal_size_max 0.30
_exptl_crystal_size_mid 0.26
_exptl_crystal_size_min 0.22
_refine_diff_density_max 0.585
_refine_diff_density_min -0.507
_refine_diff_density_rms 0.079
_refine_ls_abs_structure_details 'Flack H D (1983), Acta Cryst. A39, 876-881'
_refine_ls_abs_structure_Flack 0.03(3)
_refine_ls_extinction_method none
_refine_ls_goodness_of_fit_ref 0.956
_refine_ls_hydrogen_treatment mixed
_refine_ls_matrix_type full
_refine_ls_number_parameters 313
_refine_ls_number_reflns 5895
_refine_ls_number_restraints 168
_refine_ls_restrained_S_all 0.973
_refine_ls_R_factor_all 0.0722
_refine_ls_R_factor_gt 0.0554
_refine_ls_shift/su_max 0.063
_refine_ls_shift/su_mean 0.005
_refine_ls_structure_factor_coef Fsqd
_refine_ls_weighting_details 'calc w=1/[\s^2^(Fo^2^)+(0.0675P)^2^+0.0000P] where P=(Fo^2^+2Fc^2^)/3'
_refine_ls_weighting_scheme calc
_refine_ls_wR_factor_gt 0.1233
_refine_ls_wR_factor_ref 0.1294
_reflns_number_gt 4383
_reflns_number_total 5895
_reflns_threshold_expression >2sigma(I)
_cod_data_source_file b207093f.txt
_cod_data_source_block r164s
_cod_database_code 7050994

loop_
_symmetry_equiv_pos_as_xyz
'x, y, z'
'-x+1/2, -y, z+1/2'
'-x, y+1/2, -z+1/2'
'x+1/2, -y+1/2, -z'

loop_
_atom_site_label
_atom_site_type_symbol
_atom_site_fract_x
_atom_site_fract_y
_atom_site_fract_z
_atom_site_U_iso_or_equiv
_atom_site_adp_type
_atom_site_occupancy
_atom_site_symmetry_multiplicity
_atom_site_calc_flag
_atom_site_refinement_flags
_atom_site_disorder_assembly
_atom_site_disorder_group
Cr Cr 0.09687(5) 0.45969(5) 0.93262(3) 0.03699(15) Uani 1 1 d . . .
Cl1 Cl 0.03223(10) 0.38150(9) 1.04984(7) 0.0597(3) Uani 1 1 d . . .
Cl2 Cl 0.25418(8) 0.51781(8) 0.99800(5) 0.0480(2) Uani 1 1 d . . .
Cl3 Cl -0.05911(11) 0.41319(10) 0.85997(8) 0.0704(4) Uani 1 1 d . . .
O1 O 0.3047(3) 0.2964(3) 0.7742(2) 0.0783(11) Uani 1 1 d . . .
O2 O 0.0105(2) 0.7741(2) 0.86876(16) 0.0491(7) Uani 1 1 d . . .
N1 N 0.0307(2) 0.6168(2) 0.93722(18) 0.0386(6) Uani 1 1 d . . .
N2 N 0.1555(2) 0.5316(3) 0.82944(16) 0.0400(7) Uani 1 1 d . . .
N3 N 0.1907(3) 0.3357(3) 0.8788(2) 0.0484(8) Uani 1 1 d . . .
C1 C 0.2095(5) 0.0364(4) 0.9435(5) 0.095(2) Uani 1 1 d . . .
H1A H 0.2402 0.0041 0.8936 0.143 Uiso 1 1 calc R . .
H1B H 0.1559 -0.0141 0.9675 0.143 Uiso 1 1 calc R . .
H1C H 0.2691 0.0500 0.9826 0.143 Uiso 1 1 calc R . .
C2 C 0.1525(4) 0.1440(4) 0.9226(5) 0.0854(19) Uani 1 1 d . . .
H2 H 0.1135 0.1704 0.9727 0.102 Uiso 1 1 calc R . .
C3 C 0.0666(7) 0.1253(6) 0.8563(8) 0.191(6) Uani 1 1 d . . .
H3A H -0.0020 0.1627 0.8711 0.287 Uiso 1 1 calc R . .
H3B H 0.0526 0.0468 0.8507 0.287 Uiso 1 1 calc R . .
H3C H 0.0940 0.1544 0.8044 0.287 Uiso 1 1 calc R . .
C4 C 0.2375(4) 0.2271(3) 0.9001(3) 0.0546(11) Uani 1 1 d . . .
H4 H 0.2884 0.2366 0.9475 0.065 Uiso 1 1 calc R . .
C5 C 0.3063(6) 0.1989(5) 0.8254(4) 0.095(2) Uani 1 1 d . . .
H5A H 0.3828 0.1805 0.8414 0.114 Uiso 1 1 calc R . .
H5B H 0.2741 0.1359 0.7959 0.114 Uiso 1 1 calc R . .
C6 C 0.2369(4) 0.3653(4) 0.8110(3) 0.0591(12) Uani 1 1 d . . .
C7 C 0.2178(4) 0.4741(4) 0.7787(2) 0.0530(11) Uani 1 1 d . . .
C8 C 0.2593(4) 0.5194(4) 0.7078(2) 0.0664(13) Uani 1 1 d . . .
H8 H 0.3047 0.4781 0.6720 0.080 Uiso 1 1 calc R . .
C9 C 0.2328(4) 0.6266(4) 0.6907(2) 0.0607(12) Uani 1 1 d . . .
H9 H 0.2600 0.6599 0.6423 0.073 Uiso 1 1 calc R . .
C10 C 0.1672(3) 0.6859(4) 0.7433(2) 0.0468(10) Uani 1 1 d . . .
H10 H 0.1491 0.7600 0.7320 0.056 Uiso 1 1 calc R . .
C11 C 0.1282(3) 0.6346(3) 0.8131(2) 0.0375(8) Uani 1 1 d . . .
C12 C 0.0557(3) 0.6762(3) 0.8757(2) 0.0381(8) Uani 1 1 d . . .
C13 C -0.0682(4) 0.7821(4) 0.9368(3) 0.0569(11) Uani 1 1 d . . .
H13A H -0.1450 0.7852 0.9163 0.068 Uiso 1 1 calc R . .
H13B H -0.0536 0.8479 0.9702 0.068 Uiso 1 1 calc R . .
C14 C -0.0486(4) 0.6770(3) 0.9869(2) 0.0508(10) Uani 1 1 d . . .
H14 H -0.1189 0.6345 0.9904 0.061 Uiso 1 1 calc R . .
C15 C -0.0044(4) 0.6986(4) 1.0736(3) 0.0664(14) Uani 1 1 d . . .
H15 H 0.0132 0.6262 1.0987 0.080 Uiso 1 1 calc R . .
C16 C -0.0953(6) 0.7508(5) 1.1246(3) 0.104(2) Uani 1 1 d . . .
H16A H -0.0706 0.7574 1.1814 0.156 Uiso 1 1 calc R . .
H16B H -0.1616 0.7051 1.1224 0.156 Uiso 1 1 calc R . .
H16C H -0.1122 0.8235 1.1029 0.156 Uiso 1 1 calc R . .
C17 C 0.0994(5) 0.7651(4) 1.0736(3) 0.0760(15) Uani 1 1 d . . .
H17A H 0.0836 0.8386 1.0529 0.114 Uiso 1 1 calc R . .
H17B H 0.1545 0.7299 1.0386 0.114 Uiso 1 1 calc R . .
H17C H 0.1281 0.7704 1.1295 0.114 Uiso 1 1 calc R . .
C20A C 0.5705(7) 0.3793(6) 0.8444(5) 0.134(3) Uani 0.40 1 d PDU A 1
H20A H 0.5439 0.3074 0.8250 0.161 Uiso 0.40 1 calc PR A 1
H20B H 0.6432 0.3682 0.8707 0.161 Uiso 0.40 1 calc PR A 1
Cl4A Cl 0.4795(6) 0.4305(6) 0.9148(3) 0.0630(13) Uani 0.40 1 d PDU A 1
Cl5A Cl 0.5852(5) 0.4660(4) 0.7625(2) 0.0925(12) Uani 0.40 1 d PDU A 1
C20B C 0.5705(7) 0.3793(6) 0.8444(5) 0.134(3) Uani 0.40 1 d PDU B 2
H20C H 0.6047 0.3313 0.8861 0.161 Uiso 0.40 1 calc PR B 2
H20D H 0.5370 0.3310 0.8028 0.161 Uiso 0.40 1 calc PR B 2
Cl4B Cl 0.6711(6) 0.4485(7) 0.7995(6) 0.147(3) Uani 0.40 1 d PDU B 2
Cl5B Cl 0.4680(6) 0.4480(7) 0.8900(5) 0.107(3) Uani 0.40 1 d PDU B 2
C20C C 0.5417(11) 0.435(3) 0.8524(12) 0.110(5) Uani 0.20 1 d PDU C 3
H20E H 0.5247 0.4843 0.8987 0.132 Uiso 0.20 1 calc PR C 3
H20F H 0.5049 0.3642 0.8627 0.132 Uiso 0.20 1 calc PR C 3
Cl4C Cl 0.4912(9) 0.4905(9) 0.7645(7) 0.124(3) Uani 0.20 1 d PDU C 3
Cl5C Cl 0.6807(8) 0.4154(9) 0.8471(10) 0.111(4) Uani 0.20 1 d PDU C 3

loop_
_atom_site_aniso_label
_atom_site_aniso_U_11
_atom_site_aniso_U_22
_atom_site_aniso_U_33
_atom_site_aniso_U_23
_atom_site_aniso_U_13
_atom_site_aniso_U_12
Cr 0.0475(3) 0.0297(3) 0.0338(3) -0.0023(2) -0.0067(2) -0.0021(2)
Cl1 0.0708(7) 0.0526(6) 0.0556(6) 0.0139(5) 0.0043(5) -0.0132(5)
Cl2 0.0498(5) 0.0524(6) 0.0417(4) 0.0019(4) -0.0113(4) -0.0085(4)
Cl3 0.0769(7) 0.0534(7) 0.0809(8) -0.0132(6) -0.0368(6) -0.0092(6)
O1 0.121(3) 0.063(2) 0.0515(17) -0.0047(16) 0.0096(18) 0.048(2)
O2 0.0585(17) 0.0400(16) 0.0488(15) 0.0043(12) 0.0052(13) 0.0154(13)
N1 0.0432(16) 0.0359(16) 0.0368(14) -0.0054(13) -0.0010(13) -0.0038(13)
N2 0.0522(17) 0.0382(17) 0.0297(13) -0.0044(13) -0.0040(12) 0.0109(15)
N3 0.069(2) 0.0331(18) 0.0429(18) -0.0027(14) -0.0113(16) 0.0096(16)
C1 0.093(4) 0.042(3) 0.150(6) 0.023(4) -0.002(4) 0.005(3)
C2 0.066(3) 0.040(3) 0.150(6) -0.002(3) -0.021(4) 0.002(2)
C3 0.160(8) 0.049(4) 0.365(16) -0.011(6) -0.175(10) 0.006(4)
C4 0.065(3) 0.039(2) 0.060(2) 0.0007(19) -0.022(2) 0.010(2)
C5 0.153(6) 0.056(3) 0.076(4) 0.006(3) 0.001(4) 0.045(4)
C6 0.087(3) 0.047(3) 0.043(2) -0.0122(19) -0.010(2) 0.021(2)
C7 0.072(3) 0.052(3) 0.0353(18) 0.0012(18) 0.0009(18) 0.018(2)
C8 0.095(3) 0.070(3) 0.0344(19) 0.000(2) 0.009(2) 0.029(3)
C9 0.075(3) 0.073(3) 0.0341(19) 0.008(2) 0.0073(19) 0.019(3)
C10 0.061(2) 0.044(2) 0.0351(18) 0.0097(16) -0.0056(17) 0.0124(19)
C11 0.0429(19) 0.037(2) 0.0321(16) 0.0002(14) -0.0102(14) 0.0077(16)
C12 0.0410(18) 0.037(2) 0.0363(17) -0.0031(15) -0.0061(15) 0.0025(16)
C13 0.065(3) 0.055(3) 0.050(2) -0.001(2) 0.008(2) 0.017(2)
C14 0.056(2) 0.040(2) 0.056(2) -0.0030(19) 0.017(2) 0.0012(19)
C15 0.113(4) 0.045(3) 0.042(2) 0.003(2) 0.019(3) 0.019(3)
C16 0.169(6) 0.077(4) 0.067(3) 0.002(3) 0.060(4) 0.037(4)
C17 0.109(4) 0.064(3) 0.055(3) -0.019(2) -0.019(3) 0.020(3)
C20A 0.143(6) 0.104(6) 0.155(6) 0.036(5) 0.085(5) 0.040(5)
Cl4A 0.073(3) 0.045(2) 0.071(2) 0.0126(16) 0.0106(18) 0.0090(17)
Cl5A 0.117(3) 0.086(3) 0.074(2) -0.005(2) 0.021(2) -0.029(3)
C20B 0.143(6) 0.104(6) 0.155(6) 0.036(5) 0.085(5) 0.040(5)
Cl4B 0.128(5) 0.118(6) 0.194(8) -0.004(5) 0.074(5) -0.013(4)
Cl5B 0.068(3) 0.079(5) 0.175(7) -0.031(5) 0.023(4) 0.009(3)
C20C 0.104(7) 0.085(12) 0.143(10) 0.030(10) 0.041(10) 0.051(10)
Cl4C 0.125(7) 0.114(8) 0.135(7) -0.010(6) -0.045(6) -0.012(6)
Cl5C 0.076(5) 0.061(5) 0.196(12) 0.003(7) -0.011(6) -0.001(4)

loop_
_atom_type_symbol
_atom_type_description
_atom_type_scat_dispersion_real
_atom_type_scat_dispersion_imag
_atom_type_scat_source
C C 0.0033 0.0016 'International Tables Vol C Tables 4.2.6.8 and 6.1.1.4'
H H 0.0000 0.0000 'International Tables Vol C Tables 4.2.6.8 and 6.1.1.4'
N N 0.0061 0.0033 'International Tables Vol C Tables 4.2.6.8 and 6.1.1.4'
O O 0.0106 0.0060 'International Tables Vol C Tables 4.2.6.8 and 6.1.1.4'
Cl Cl 0.1484 0.1585 'International Tables Vol C Tables 4.2.6.8 and 6.1.1.4'
Cr Cr 0.3209 0.6236 'International Tables Vol C Tables 4.2.6.8 and 6.1.1.4'

loop_
_geom_angle_atom_site_label_1
_geom_angle_atom_site_label_2
_geom_angle_atom_site_label_3
_geom_angle
_geom_angle_site_symmetry_1
_geom_angle_site_symmetry_3
_geom_angle_publ_flag
N2 Cr N1 76.42(12) . . ?
N2 Cr N3 76.92(13) . . ?
N1 Cr N3 153.34(13) . . ?
N2 Cr Cl1 178.96(10) . . ?
N1 Cr Cl1 102.94(9) . . ?
N3 Cr Cl1 103.72(11) . . ?
N2 Cr Cl2 87.89(9) . . ?
N1 Cr Cl2 90.98(9) . . ?
N3 Cr Cl2 88.23(10) . . ?
Cl1 Cr Cl2 91.31(4) . . ?
N2 Cr Cl3 87.97(9) . . ?
N1 Cr Cl3 86.02(9) . . ?
N3 Cr Cl3 92.87(10) . . ?
Cl1 Cr Cl3 92.80(5) . . ?
Cl2 Cr Cl3 175.37(5) . . ?
C6 O1 C5 105.6(4) . . ?
C12 O2 C13 105.3(3) . . ?
C12 N1 C14 108.0(3) . . ?
C12 N1 Cr 113.9(2) . . ?
C14 N1 Cr 137.7(2) . . ?
C7 N2 C11 121.2(3) . . ?
C7 N2 Cr 119.4(3) . . ?
C11 N2 Cr 119.4(2) . . ?
C6 N3 C4 106.6(4) . . ?
C6 N3 Cr 113.2(3) . . ?
C4 N3 Cr 139.3(3) . . ?
C4 C2 C3 113.4(6) . . ?
C4 C2 C1 109.2(4) . . ?
C3 C2 C1 109.9(5) . . ?
N3 C4 C2 113.7(4) . . ?
N3 C4 C5 102.9(4) . . ?
C2 C4 C5 115.1(5) . . ?
O1 C5 C4 105.7(4) . . ?
N3 C6 O1 118.7(4) . . ?
N3 C6 C7 120.0(4) . . ?
O1 C6 C7 121.2(4) . . ?
N2 C7 C8 121.4(4) . . ?
N2 C7 C6 110.5(4) . . ?
C8 C7 C6 128.1(4) . . ?
C9 C8 C7 117.9(4) . . ?
C10 C9 C8 120.5(4) . . ?
C9 C10 C11 118.2(4) . . ?
N2 C11 C10 120.7(3) . . ?
N2 C11 C12 110.1(3) . . ?
C10 C11 C12 129.3(4) . . ?
N1 C12 O2 119.0(3) . . ?
N1 C12 C11 120.2(3) . . ?
O2 C12 C11 120.8(3) . . ?
O2 C13 C14 104.3(3) . . ?
N1 C14 C15 111.8(4) . . ?
N1 C14 C13 103.1(3) . . ?
C15 C14 C13 113.6(4) . . ?
C17 C15 C16 112.3(5) . . ?
C17 C15 C14 112.7(4) . . ?
C16 C15 C14 109.0(4) . . ?
Cl4A C20A Cl5A 111.4(4) . . ?
Cl5C C20C Cl4C 111.6(5) . . ?

loop_
_geom_bond_atom_site_label_1
_geom_bond_atom_site_label_2
_geom_bond_distance
_geom_bond_site_symmetry_2
_geom_bond_publ_flag
Cr N2 2.034(3) . ?
Cr N1 2.085(3) . ?
Cr N3 2.092(3) . ?
Cr Cl1 2.2841(11) . ?
Cr Cl2 2.3008(11) . ?
Cr Cl3 2.3063(12) . ?
O1 C6 1.324(5) . ?
O1 C5 1.458(6) . ?
O2 C12 1.322(5) . ?
O2 C13 1.471(5) . ?
N1 C12 1.279(5) . ?
N1 C14 1.460(5) . ?
N2 C7 1.326(5) . ?
N2 C11 1.329(5) . ?
N3 C6 1.296(6) . ?
N3 C4 1.487(5) . ?
C1 C2 1.527(7) . ?
C2 C4 1.494(7) . ?
C2 C3 1.522(9) . ?
C4 C5 1.521(7) . ?
C6 C7 1.451(6) . ?
C7 C8 1.382(6) . ?
C8 C9 1.380(7) . ?
C9 C10 1.379(6) . ?
C10 C11 1.388(5) . ?
C11 C12 1.443(5) . ?
C13 C14 1.544(6) . ?
C14 C15 1.542(6) . ?
C15 C17 1.500(7) . ?
C15 C16 1.523(7) . ?
C20A Cl4A 1.715(5) . ?
C20A Cl5A 1.721(5) . ?
C20C Cl5C 1.705(6) . ?
C20C Cl4C 1.705(6) . ?
